data_4325023
loop_
_publ_author_name
'Victor I. Ovcharenko'
'Sergei V. Fokin'
'Elena Yu. Fursova'
'Olga V. Kuznetsova'
'Eugene V. Tretyakov'
'Galina V. Romanenko'
'Artem S. Bogomyakov'

_publ_section_title
;
 "Jumping Crystals": Oxygen-Evolving Metal-Nitroxide Complexes
;
_journal_name_full 'Inorganic Chemistry'
_journal_page_first 4307
_journal_page_last 4312
_journal_paper_doi 10.1021/ic1022483
_journal_volume 50
_journal_year 2011
_chemical_formula_sum 'C32 H36 Cu F12 N8 O8'
_chemical_formula_weight 952.23
_chemical_name_systematic
; 
 ? 
;
_space_group_IT_number 2
_symmetry_cell_setting triclinic
_symmetry_space_group_name_Hall '-P 1'
_symmetry_space_group_name_H-M 'P -1'
_atom_sites_solution_hydrogens geom
_atom_sites_solution_primary direct
_atom_sites_solution_secondary difmap
_audit_creation_method SHELXL-97
_cell_angle_alpha 100.682(7)
_cell_angle_beta 99.814(7)
_cell_angle_gamma 101.170(8)
_cell_formula_units_Z 1
_cell_length_a 6.953(3)
_cell_length_b 11.276(5)
_cell_length_c 12.560(6)
_cell_measurement_reflns_used 1606
_cell_measurement_temperature 120(1)
_cell_measurement_theta_max 23.26
_cell_measurement_theta_min 2.23
_cell_volume 927.3(7)
_computing_cell_refinement 'Bruker SMART'
_computing_data_collection 'Bruker SMART'
_computing_data_reduction 'Bruker SAINT'
_computing_molecular_graphics 'Bruker SHELXTL'
_computing_publication_material 'Bruker SHELXTL'
_computing_structure_refinement 'SHELXL-97 (Sheldrick, 1997)'
_computing_structure_solution 'SHELXS-97 (Sheldrick, 1990)'
_diffrn_ambient_temperature 120(1)
_diffrn_measured_fraction_theta_full 0.987
_diffrn_measured_fraction_theta_max 0.987
_diffrn_measurement_device_type 'CCD area detector'
_diffrn_measurement_method 'phi and omega scans'
_diffrn_radiation_monochromator graphite
_diffrn_radiation_source 'fine-focus sealed tube'
_diffrn_radiation_type MoK\a
_diffrn_radiation_wavelength 0.71073
_diffrn_reflns_av_R_equivalents 0.0361
_diffrn_reflns_av_sigmaI/netI 0.0858
_diffrn_reflns_limit_h_max 7
_diffrn_reflns_limit_h_min -7
_diffrn_reflns_limit_k_max 6
_diffrn_reflns_limit_k_min -12
_diffrn_reflns_limit_l_max 13
_diffrn_reflns_limit_l_min -13
_diffrn_reflns_number 3920
_diffrn_reflns_theta_full 23.26
_diffrn_reflns_theta_max 23.26
_diffrn_reflns_theta_min 1.89
_exptl_absorpt_coefficient_mu 0.712
_exptl_absorpt_correction_type none
_exptl_crystal_colour dark
_exptl_crystal_density_diffrn 1.705
_exptl_crystal_description prizm
_exptl_crystal_F_000 485
_exptl_crystal_size_max 0.15
_exptl_crystal_size_mid 0.02
_exptl_crystal_size_min 0.02
_refine_diff_density_max 0.601
_refine_diff_density_min -0.529
_refine_diff_density_rms 0.112
_refine_ls_extinction_method none
_refine_ls_goodness_of_fit_ref 1.214
_refine_ls_hydrogen_treatment constr
_refine_ls_matrix_type full
_refine_ls_number_parameters 277
_refine_ls_number_reflns 2633
_refine_ls_number_restraints 0
_refine_ls_restrained_S_all 1.214
_refine_ls_R_factor_all 0.0978
_refine_ls_R_factor_gt 0.0824
_refine_ls_shift/su_max 0.000
_refine_ls_shift/su_mean 0.000
_refine_ls_structure_factor_coef Fsqd
_refine_ls_weighting_details 'calc w=1/[\s^2^(Fo^2^)+(0.0000P)^2^+7.8720P] where P=(Fo^2^+2Fc^2^)/3'
_refine_ls_weighting_scheme calc
_refine_ls_wR_factor_gt 0.1599
_refine_ls_wR_factor_ref 0.1646
_reflns_number_gt 2155
_reflns_number_total 2633
_reflns_threshold_expression >2sigma(I)
_cod_data_source_file ic1022483_si_001_02.cif
_cod_data_source_block CuL_120
_cod_database_code 4325023

loop_
_symmetry_equiv_pos_as_xyz
'x, y, z'
'-x, -y, -z'

loop_
_atom_site_label
_atom_site_type_symbol
_atom_site_fract_x
_atom_site_fract_y
_atom_site_fract_z
_atom_site_U_iso_or_equiv
_atom_site_adp_type
_atom_site_occupancy
_atom_site_symmetry_multiplicity
_atom_site_calc_flag
_atom_site_refinement_flags
Cu Cu 0.5000 0.5000 0.5000 0.0102(4) Uani 1 2 d S
O1 O 0.7367(7) 0.6384(5) 0.5652(4) 0.0162(13) Uani 1 1 d .
C1 C 0.9144(12) 0.8307(7) 0.6749(7) 0.0191(19) Uani 1 1 d .
F1 F 0.8809(7) 0.8390(5) 0.7766(4) 0.0343(13) Uani 1 1 d .
F2 F 1.0727(7) 0.7819(4) 0.6728(4) 0.0296(13) Uani 1 1 d .
F3 F 0.9637(7) 0.9446(4) 0.6601(4) 0.0288(12) Uani 1 1 d .
C2 C 0.7297(12) 0.7492(7) 0.5913(7) 0.0176(19) Uani 1 1 d .
C3 C 0.5795(12) 0.8080(8) 0.5613(6) 0.0185(19) Uani 1 1 d .
H3A H 0.6034 0.8927 0.5911 0.022 Uiso 1 1 calc R
C4 C 0.3947(11) 0.7508(7) 0.4899(6) 0.0161(18) Uani 1 1 d .
C5 C 0.2560(13) 0.8369(8) 0.4631(7) 0.024(2) Uani 1 1 d .
F4 F 0.2847(7) 0.8736(5) 0.3713(4) 0.0282(12) Uani 1 1 d .
F5 F 0.0658(7) 0.7786(4) 0.4448(4) 0.0308(13) Uani 1 1 d .
F6 F 0.2867(7) 0.9370(4) 0.5417(4) 0.0267(12) Uani 1 1 d .
O2 O 0.3320(8) 0.6407(5) 0.4412(4) 0.0192(13) Uani 1 1 d .
O01 O 0.7358(8) 0.5908(5) 0.9808(4) 0.0222(14) Uani 1 1 d .
N1 N 0.6236(9) 0.6655(6) 0.9988(5) 0.0138(15) Uani 1 1 d .
C01 C 0.6781(12) 0.7714(8) 1.0983(6) 0.0196(19) Uani 1 1 d .
C02 C 0.7655(12) 0.7316(8) 1.1991(6) 0.022(2) Uani 1 1 d .
H02A H 0.8943 0.7155 1.1930 0.034 Uiso 1 1 calc R
H02B H 0.6777 0.6575 1.2056 0.034 Uiso 1 1 calc R
H02C H 0.7808 0.7962 1.2637 0.034 Uiso 1 1 calc R
C03 C 0.8257(12) 0.8707(8) 1.0703(7) 0.026(2) Uani 1 1 d .
H03A H 0.9510 0.8467 1.0714 0.038 Uiso 1 1 calc R
H03B H 0.8462 0.9472 1.1239 0.038 Uiso 1 1 calc R
H03C H 0.7743 0.8818 0.9978 0.038 Uiso 1 1 calc R
C04 C 0.4689(12) 0.7999(7) 1.0990(6) 0.0182(19) Uani 1 1 d .
C05 C 0.4717(13) 0.9326(8) 1.1447(7) 0.024(2) Uani 1 1 d .
H05A H 0.3366 0.9417 1.1420 0.035 Uiso 1 1 calc R
H05B H 0.5346 0.9838 1.1013 0.035 Uiso 1 1 calc R
H05C H 0.5457 0.9576 1.2202 0.035 Uiso 1 1 calc R
C06 C 0.3417(12) 0.7141(8) 1.1506(7) 0.024(2) Uani 1 1 d .
H06A H 0.2142 0.7354 1.1492 0.036 Uiso 1 1 calc R
H06B H 0.4077 0.7216 1.2260 0.036 Uiso 1 1 calc R
H06C H 0.3214 0.6302 1.1097 0.036 Uiso 1 1 calc R
N2 N 0.3814(9) 0.7624(6) 0.9776(5) 0.0180(16) Uani 1 1 d .
O02 O 0.2387(8) 0.8047(5) 0.9330(5) 0.0218(13) Uani 1 1 d .
C07 C 0.4601(11) 0.6741(7) 0.9287(6) 0.0148(18) Uani 1 1 d .
C08 C 0.4009(11) 0.6103(7) 0.8159(6) 0.0163(18) Uani 1 1 d .
C09 C 0.5172(12) 0.5893(7) 0.7402(6) 0.0176(19) Uani 1 1 d .
H09A H 0.6567 0.6120 0.7558 0.021 Uiso 1 1 calc R
N3 N 0.4016(9) 0.5313(6) 0.6402(5) 0.0160(15) Uani 1 1 d .
C010 C 0.2157(12) 0.5103(7) 0.6554(7) 0.0184(19) Uani 1 1 d .
H01A H 0.1040 0.4675 0.6002 0.022 Uiso 1 1 calc R
N4 N 0.2076(9) 0.5568(6) 0.7570(5) 0.0136(15) Uani 1 1 d .
C011 C 0.0293(11) 0.5452(8) 0.8046(7) 0.023(2) Uani 1 1 d .
H01E H -0.0873 0.5049 0.7471 0.034 Uiso 1 1 calc R
H01B H 0.0166 0.6263 0.8381 0.034 Uiso 1 1 calc R
H01C H 0.0415 0.4970 0.8598 0.034 Uiso 1 1 calc R

loop_
_atom_site_aniso_label
_atom_site_aniso_U_11
_atom_site_aniso_U_22
_atom_site_aniso_U_33
_atom_site_aniso_U_23
_atom_site_aniso_U_13
_atom_site_aniso_U_12
Cu 0.0092(7) 0.0117(8) 0.0076(7) -0.0002(6) 0.0009(6) 0.0003(6)
O1 0.016(3) 0.017(3) 0.012(3) -0.002(2) 0.001(2) 0.004(2)
C1 0.020(5) 0.012(5) 0.022(5) -0.003(4) -0.001(4) 0.009(4)
F1 0.033(3) 0.041(3) 0.017(3) -0.007(2) 0.000(2) -0.003(3)
F2 0.018(3) 0.029(3) 0.035(3) 0.002(2) -0.008(2) 0.009(2)
F3 0.022(3) 0.021(3) 0.036(3) 0.000(2) -0.002(2) 0.000(2)
C2 0.027(5) 0.002(4) 0.021(5) -0.002(4) 0.009(4) -0.002(4)
C3 0.019(4) 0.016(4) 0.018(4) -0.001(4) 0.004(4) 0.004(4)
C4 0.016(4) 0.018(5) 0.017(4) 0.005(4) 0.004(4) 0.009(4)
C5 0.020(5) 0.026(5) 0.024(5) 0.002(4) 0.008(4) 0.006(4)
F4 0.040(3) 0.033(3) 0.018(3) 0.008(2) 0.007(2) 0.020(2)
F5 0.021(3) 0.024(3) 0.039(3) -0.002(2) -0.003(2) 0.002(2)
F6 0.026(3) 0.026(3) 0.026(3) -0.004(2) 0.007(2) 0.009(2)
O2 0.023(3) 0.015(3) 0.017(3) 0.002(3) 0.001(2) 0.005(3)
O01 0.013(3) 0.027(3) 0.025(3) -0.004(3) 0.005(2) 0.011(3)
N1 0.015(4) 0.012(4) 0.014(3) 0.000(3) 0.002(3) 0.005(3)
C01 0.020(5) 0.019(5) 0.014(4) -0.003(4) -0.003(4) 0.003(4)
C02 0.022(5) 0.028(5) 0.018(4) 0.002(4) 0.002(4) 0.014(4)
C03 0.017(5) 0.025(5) 0.028(5) -0.001(4) -0.003(4) 0.003(4)
C04 0.018(4) 0.019(5) 0.013(4) -0.003(4) 0.001(3) 0.004(4)
C05 0.023(5) 0.025(5) 0.021(5) -0.004(4) 0.001(4) 0.012(4)
C06 0.022(5) 0.031(5) 0.019(5) 0.002(4) 0.006(4) 0.008(4)
N2 0.015(4) 0.023(4) 0.015(4) 0.004(3) -0.001(3) 0.007(3)
O02 0.014(3) 0.027(3) 0.027(3) 0.006(3) 0.002(3) 0.012(3)
C07 0.012(4) 0.018(5) 0.017(4) 0.004(4) 0.005(4) 0.008(4)
C08 0.008(4) 0.017(4) 0.017(4) -0.003(4) -0.006(3) 0.001(3)
C09 0.015(4) 0.024(5) 0.012(4) 0.002(4) 0.002(3) 0.003(4)
N3 0.011(4) 0.025(4) 0.008(3) -0.001(3) -0.003(3) 0.004(3)
C010 0.015(5) 0.019(5) 0.020(5) -0.001(4) -0.002(4) 0.010(4)
N4 0.010(3) 0.020(4) 0.013(4) 0.004(3) 0.005(3) 0.005(3)
C011 0.010(4) 0.035(5) 0.021(5) 0.003(4) 0.003(4) 0.004(4)

loop_
_atom_type_symbol
_atom_type_description
_atom_type_scat_dispersion_real
_atom_type_scat_dispersion_imag
_atom_type_scat_source
C C 0.0033 0.0016 'International Tables Vol C Tables 4.2.6.8 and 6.1.1.4'
H H 0.0000 0.0000 'International Tables Vol C Tables 4.2.6.8 and 6.1.1.4'
N N 0.0061 0.0033 'International Tables Vol C Tables 4.2.6.8 and 6.1.1.4'
O O 0.0106 0.0060 'International Tables Vol C Tables 4.2.6.8 and 6.1.1.4'
F F 0.0171 0.0103 'International Tables Vol C Tables 4.2.6.8 and 6.1.1.4'
Cu Cu 0.3201 1.2651 'International Tables Vol C Tables 4.2.6.8 and 6.1.1.4'

loop_
_geom_angle_atom_site_label_1
_geom_angle_atom_site_label_2
_geom_angle_atom_site_label_3
_geom_angle
_geom_angle_site_symmetry_1
_geom_angle_site_symmetry_3
O1 Cu O1 180.0 2_666 .
O1 Cu N3 90.0(2) 2_666 .
O1 Cu N3 90.0(2) . .
O1 Cu N3 90.0(2) 2_666 2_666
O1 Cu N3 90.0(2) . 2_666
N3 Cu N3 180.00(15) . 2_666
O1 Cu O2 91.8(2) 2_666 .
O1 Cu O2 88.2(2) . .
N3 Cu O2 88.2(2) . .
N3 Cu O2 91.8(2) 2_666 .
O1 Cu O2 88.2(2) 2_666 2_666
O1 Cu O2 91.8(2) . 2_666
N3 Cu O2 91.8(2) . 2_666
N3 Cu O2 88.2(2) 2_666 2_666
O2 Cu O2 179.999(1) . 2_666
C2 O1 Cu 124.4(5) . .
F3 C1 F2 107.9(7) . .
F3 C1 F1 107.6(6) . .
F2 C1 F1 106.4(6) . .
F3 C1 C2 113.6(7) . .
F2 C1 C2 111.5(6) . .
F1 C1 C2 109.4(7) . .
O1 C2 C3 130.6(8) . .
O1 C2 C1 113.9(7) . .
C3 C2 C1 115.4(7) . .
C2 C3 C4 125.3(8) . .
O2 C4 C3 128.3(7) . .
O2 C4 C5 115.7(7) . .
C3 C4 C5 115.9(7) . .
F6 C5 F5 108.1(7) . .
F6 C5 F4 107.2(7) . .
F5 C5 F4 107.0(7) . .
F6 C5 C4 113.3(7) . .
F5 C5 C4 111.0(7) . .
F4 C5 C4 109.8(7) . .
C4 O2 Cu 117.8(5) . .
O01 N1 C07 127.1(6) . .
O01 N1 C01 122.4(6) . .
C07 N1 C01 109.9(6) . .
C02 C01 C03 112.1(7) . .
C02 C01 N1 110.4(7) . .
C03 C01 N1 105.3(6) . .
C02 C01 C04 114.0(7) . .
C03 C01 C04 114.2(7) . .
N1 C01 C04 99.7(6) . .
C06 C04 N2 106.0(6) . .
C06 C04 C05 111.7(7) . .
N2 C04 C05 111.3(7) . .
C06 C04 C01 112.6(7) . .
N2 C04 C01 99.2(6) . .
C05 C04 C01 115.1(7) . .
O02 N2 C07 127.0(7) . .
O02 N2 C04 122.0(6) . .
C07 N2 C04 110.7(6) . .
N2 C07 N1 109.5(7) . .
N2 C07 C08 125.9(7) . .
N1 C07 C08 124.0(7) . .
C09 C08 N4 104.3(7) . .
C09 C08 C07 129.1(7) . .
N4 C08 C07 126.7(7) . .
N3 C09 C08 110.4(7) . .
C010 N3 C09 105.3(6) . .
C010 N3 Cu 129.4(5) . .
C09 N3 Cu 125.1(5) . .
N4 C010 N3 112.0(7) . .
C010 N4 C08 108.0(6) . .
C010 N4 C011 126.8(7) . .
C08 N4 C011 125.0(6) . .

loop_
_geom_bond_atom_site_label_1
_geom_bond_atom_site_label_2
_geom_bond_distance
_geom_bond_site_symmetry_2
Cu O1 1.971(5) 2_666
Cu O1 1.971(5) .
Cu N3 1.991(6) .
Cu N3 1.991(6) 2_666
Cu O2 2.299(5) .
Cu O2 2.299(5) 2_666
O1 C2 1.244(9) .
C1 F3 1.319(9) .
C1 F2 1.324(9) .
C1 F1 1.327(9) .
C1 C2 1.524(11) .
C2 C3 1.378(11) .
C3 C4 1.394(11) .
C4 O2 1.235(9) .
C4 C5 1.536(11) .
C5 F6 1.309(9) .
C5 F5 1.318(9) .
C5 F4 1.328(9) .
O01 N1 1.270(8) .
N1 C07 1.346(10) .
N1 C01 1.497(10) .
C01 C02 1.493(11) .
C01 C03 1.501(12) .
C01 C04 1.550(11) .
C04 C06 1.495(11) .
C04 N2 1.490(10) .
C04 C05 1.495(11) .
N2 O02 1.272(8) .
N2 C07 1.328(10) .
C07 C08 1.416(11) .
C08 C09 1.365(11) .
C08 N4 1.378(10) .
C09 N3 1.342(9) .
N3 C010 1.321(10) .
C010 N4 1.302(10) .
N4 C011 1.459(10) .
